data_4132688
loop_
_publ_author_name
'You, Di'
'Yang, Haifeng'
'Sen, Srobona'
'Gabba\"i, Fran\,cois P'

_publ_section_title
;
 Modulating the \s-Accepting Properties of an Antimony Z-type Ligand via
 Anion Abstraction: Remote-Controlled Reactivity of the Coordinated
 Platinum Atom.
;
_journal_issue 30
_journal_name_full 'Journal of the American Chemical Society'
_journal_page_first 9644
_journal_page_last 9651
_journal_paper_doi 10.1021/jacs.8b05520
_journal_volume 140
_journal_year 2018
_chemical_formula_moiety 'C86 H78 F4 N2 P4 Pt2 Sb2, 2(B C18 F16), 3.14(C H2 Cl2)'
_chemical_formula_sum 'C125.14 H84.28 B2 Cl6.28 F36 N2 P4 Pt2 Sb2'
_chemical_formula_weight 3301.71
_space_group_crystal_system triclinic
_space_group_IT_number 2
_space_group_name_Hall '-P 1'
_space_group_name_H-M_alt 'P -1'
_atom_sites_solution_hydrogens geom
_audit_creation_date 2016-09-09
_audit_creation_method
;
Olex2 1.2-beta
(compiled 2016.02.19 svn.r3266 for OlexSys, GUI svn.r5155)
;
_cell_angle_alpha 115.125(3)
_cell_angle_beta 102.188(3)
_cell_angle_gamma 92.038(3)
_cell_formula_units_Z 1
_cell_length_a 8.936(2)
_cell_length_b 19.412(5)
_cell_length_c 20.369(5)
_cell_measurement_reflns_used 8681
_cell_measurement_temperature 110.0
_cell_measurement_theta_max 24.558
_cell_measurement_theta_min 2.281
_cell_volume 3095.5(13)
_computing_molecular_graphics 'Olex2 (Dolomanov et al., 2009)'
_computing_publication_material 'Olex2 (Dolomanov et al., 2009)'
_computing_structure_refinement 'ShelXL (Sheldrick, 2015)'
_diffrn_ambient_temperature 110.0
_diffrn_measured_fraction_theta_full 0.999
_diffrn_measured_fraction_theta_max 0.999
_diffrn_measurement_device_type 'Bruker APEX-II CCD'
_diffrn_measurement_method '\f and \w scans'
_diffrn_radiation_type MoK\a
_diffrn_radiation_wavelength 0.71073
_diffrn_reflns_av_R_equivalents 0.0392
_diffrn_reflns_av_unetI/netI 0.0464
_diffrn_reflns_Laue_measured_fraction_full 0.999
_diffrn_reflns_Laue_measured_fraction_max 0.999
_diffrn_reflns_limit_h_max 10
_diffrn_reflns_limit_h_min -10
_diffrn_reflns_limit_k_max 22
_diffrn_reflns_limit_k_min -22
_diffrn_reflns_limit_l_max 23
_diffrn_reflns_limit_l_min -23
_diffrn_reflns_number 28678
_diffrn_reflns_point_group_measured_fraction_full 0.999
_diffrn_reflns_point_group_measured_fraction_max 0.999
_diffrn_reflns_theta_full 24.407
_diffrn_reflns_theta_max 24.407
_diffrn_reflns_theta_min 1.963
_diffrn_standards_number 0
_exptl_absorpt_coefficient_mu 2.977
_exptl_absorpt_correction_T_max 0.7451
_exptl_absorpt_correction_T_min 0.6319
_exptl_absorpt_correction_type multi-scan
_exptl_absorpt_process_details
;
SADABS-2012/1 (Bruker,2012) was used for absorption correction.
wR2(int) was 0.0900 before and 0.0442 after correction.
The Ratio of minimum to maximum transmission is 0.8481.
The \l/2 correction factor is 0.0015.
;
_exptl_crystal_colour colourless
_exptl_crystal_colour_primary colourless
_exptl_crystal_density_diffrn 1.771
_exptl_crystal_description plate
_exptl_crystal_F_000 1608
_exptl_crystal_size_max 0.503
_exptl_crystal_size_mid 0.069
_exptl_crystal_size_min 0.056
_refine_diff_density_max 1.819
_refine_diff_density_min -0.859
_refine_diff_density_rms 0.121
_refine_ls_extinction_method none
_refine_ls_goodness_of_fit_ref 1.043
_refine_ls_hydrogen_treatment constr
_refine_ls_matrix_type full
_refine_ls_number_parameters 878
_refine_ls_number_reflns 10184
_refine_ls_number_restraints 309
_refine_ls_restrained_S_all 1.027
_refine_ls_R_factor_all 0.0458
_refine_ls_R_factor_gt 0.0359
_refine_ls_shift/su_max 0.003
_refine_ls_shift/su_mean 0.000
_refine_ls_structure_factor_coef Fsqd
_refine_ls_weighting_details 'w=1/[\s^2^(Fo^2^)+(0.0421P)^2^+8.5420P] where P=(Fo^2^+2Fc^2^)/3'
_refine_ls_weighting_scheme calc
_refine_ls_wR_factor_gt 0.0866
_refine_ls_wR_factor_ref 0.0913
_reflns_Friedel_coverage 0.000
_reflns_number_gt 8685
_reflns_number_total 10184
_reflns_threshold_expression 'I > 2\s(I)'
_cod_data_source_file ja8b05520_si_002.cif
_cod_data_source_block 6
_cod_original_cell_volume 3095.3(13)
_cod_database_code 4132688
_shelx_space_group_comment
;
The symmetry employed for this shelxl refinement is uniquely defined
by the following loop, which should always be used as a source of
symmetry information in preference to the above space-group names.
They are only intended as comments.
;
_shelx_estimated_absorpt_t_max 0.851
_shelx_estimated_absorpt_t_min 0.316
_olex2_refinement_description
;
1. Fixed Uiso
 At 1.2 times of:
  All C(H) groups, All C(H,H) groups
2. Uiso/Uaniso restraints and constraints
N1 \\sim C38 \\sim C39 \\sim C40 \\sim C41 \\sim C42 \\sim C43 \\sim N1A \\sim
C38A \\sim C39A \\sim C40A \\sim C41A \\sim C42A \\sim C43A: within 2A with
sigma of 0.02 and sigma for terminal atoms of 0.04
Uanis(N1) = Uanis(N1A)
3. Rigid body (RIGU) restrains
 N1, C38, C39, C40, C41, C42, C43, N1A, C38A, C39A, C40A, C41A, C42A, C43A
 with sigma for 1-2 distances of 0.004 and sigma for 1-3 distances of 0.004
4. Same fragment restrains
{N1, C38, C39, C40, C41, C42, C43} sigma for 1-2: 0.005, 1-3: 0.04
as
{N1A, C38A, C39A, C40A, C41A, C42A, C43A}
5. Others
 Sof(N1A)=Sof(C38A)=Sof(H38A)=Sof(C39A)=Sof(H39C)=Sof(H39D)=Sof(C40A)=
 Sof(H40C)=Sof(H40D)=Sof(C41A)=Sof(H41C)=Sof(H41D)=Sof(C42A)=Sof(H42C)=
 Sof(H42D)=Sof(C43A)=Sof(H43C)=Sof(H43D)=1-FVAR(1)
 Sof(N1)=Sof(C38)=Sof(H38)=Sof(C39)=Sof(H39A)=Sof(H39B)=Sof(C40)=Sof(H40A)=
 Sof(H40B)=Sof(C41)=Sof(H41A)=Sof(H41B)=Sof(C42)=Sof(H42A)=Sof(H42B)=Sof(C43)=
 Sof(H43A)=Sof(H43B)=FVAR(1)
 Fixed Sof: Cl3S(0.57) Cl4S(0.57) C2S(0.57) H2SA(0.57) H2SB(0.57)
6.a Ternary CH refined with riding coordinates:
 C38(H38), C38A(H38A)
6.b Secondary CH2 refined with riding coordinates:
 C39(H39A,H39B), C40(H40A,H40B), C41(H41A,H41B), C42(H42A,H42B), C43(H43A,
 H43B), C39A(H39C,H39D), C40A(H40C,H40D), C41A(H41C,H41D), C42A(H42C,H42D),
 C43A(H43C,H43D), C1S(H1SA,H1SB), C2S(H2SA,H2SB)
6.c Aromatic/amide H refined with riding coordinates:
 C2(H2), C3(H3), C4(H4), C5(H5), C9(H9), C10(H10), C11(H11), C12(H12),
 C14(H14), C15(H15), C16(H16), C17(H17), C18(H18), C20(H20), C21(H21), C22(H22),
  C23(H23), C24(H24), C26(H26), C27(H27), C28(H28), C29(H29), C30(H30),
 C32(H32), C33(H33), C34(H34), C35(H35), C36(H36)
;
_shelx_shelxl_version_number 2014/7
_olex2_submission_special_instructions 'No special instructions were received'

loop_
_space_group_symop_operation_xyz
'x, y, z'
'-x, -y, -z'

loop_
_atom_site_label
_atom_site_type_symbol
_atom_site_fract_x
_atom_site_fract_y
_atom_site_fract_z
_atom_site_U_iso_or_equiv
_atom_site_adp_type
_atom_site_occupancy
_atom_site_site_symmetry_order
_atom_site_calc_flag
_atom_site_refinement_flags_posn
_atom_site_refinement_flags_adp
_atom_site_refinement_flags_occupancy
_atom_site_disorder_assembly
_atom_site_disorder_group
Pt1 Pt 0.65472(2) 0.70969(2) 0.66120(2) 0.01629(8) Uani 1 1 d . . . . .
Sb1 Sb 0.45554(4) 0.59369(2) 0.57337(2) 0.01514(10) Uani 1 1 d . . . . .
P1 P 0.58844(16) 0.75258(8) 0.57172(8) 0.0151(3) Uani 1 1 d . . . . .
P2 P 0.68825(16) 0.65389(8) 0.74116(8) 0.0165(3) Uani 1 1 d . . . . .
F1 F 0.2515(4) 0.6168(2) 0.5941(2) 0.0352(9) Uani 1 1 d . . . . .
F2 F 0.3691(3) 0.46167(17) 0.47177(16) 0.0192(7) Uani 1 1 d . . . . .
C1 C 0.3746(6) 0.6175(3) 0.4808(3) 0.0153(11) Uani 1 1 d . . . . .
C2 C 0.2568(6) 0.5716(3) 0.4177(3) 0.0185(12) Uani 1 1 d . . . . .
H2 H 0.2100 0.5243 0.4125 0.022 Uiso 1 1 calc R . . . .
C3 C 0.2089(6) 0.5955(3) 0.3627(3) 0.0214(13) Uani 1 1 d . . . . .
H3 H 0.1293 0.5641 0.3194 0.026 Uiso 1 1 calc R . . . .
C4 C 0.2752(6) 0.6647(3) 0.3698(3) 0.0210(13) Uani 1 1 d . . . . .
H4 H 0.2412 0.6804 0.3315 0.025 Uiso 1 1 calc R . . . .
C5 C 0.3899(6) 0.7104(3) 0.4320(3) 0.0205(13) Uani 1 1 d . . . . .
H5 H 0.4359 0.7576 0.4366 0.025 Uiso 1 1 calc R . . . .
C6 C 0.4397(6) 0.6877(3) 0.4890(3) 0.0151(12) Uani 1 1 d . . . . .
C7 C 0.4588(6) 0.5294(3) 0.6354(3) 0.0151(11) Uani 1 1 d . . . . .
C8 C 0.5627(6) 0.5639(3) 0.7072(3) 0.0165(12) Uani 1 1 d . . . . .
C9 C 0.5706(6) 0.5263(3) 0.7525(3) 0.0202(12) Uani 1 1 d . . . . .
H9 H 0.6409 0.5484 0.8006 0.024 Uiso 1 1 calc R . . . .
C10 C 0.4782(7) 0.4574(3) 0.7289(3) 0.0226(13) Uani 1 1 d . . . . .
H10 H 0.4858 0.4321 0.7603 0.027 Uiso 1 1 calc R . . . .
C11 C 0.3745(6) 0.4256(3) 0.6592(3) 0.0207(13) Uani 1 1 d . . . . .
H11 H 0.3096 0.3786 0.6429 0.025 Uiso 1 1 calc R . . . .
C12 C 0.3647(6) 0.4614(3) 0.6135(3) 0.0193(12) Uani 1 1 d . . . . .
H12 H 0.2921 0.4392 0.5661 0.023 Uiso 1 1 calc R . . . .
C13 C 0.5100(6) 0.8421(3) 0.6075(3) 0.0164(12) Uani 1 1 d . . . . .
C14 C 0.3502(6) 0.8406(3) 0.5947(3) 0.0231(13) Uani 1 1 d . . . . .
H14 H 0.2839 0.7931 0.5649 0.028 Uiso 1 1 calc R . . . .
C15 C 0.2880(7) 0.9076(3) 0.6253(3) 0.0279(14) Uani 1 1 d . . . . .
H15 H 0.1791 0.9066 0.6169 0.033 Uiso 1 1 calc R . . . .
C16 C 0.3847(7) 0.9760(4) 0.6677(3) 0.0296(15) Uani 1 1 d . . . . .
H16 H 0.3423 1.0225 0.6879 0.036 Uiso 1 1 calc R . . . .
C17 C 0.5429(7) 0.9777(3) 0.6814(3) 0.0254(14) Uani 1 1 d . . . . .
H17 H 0.6090 1.0251 0.7116 0.030 Uiso 1 1 calc R . . . .
C18 C 0.6055(7) 0.9108(3) 0.6513(3) 0.0206(13) Uani 1 1 d . . . . .
H18 H 0.7145 0.9121 0.6608 0.025 Uiso 1 1 calc R . . . .
C19 C 0.7486(6) 0.7655(3) 0.5348(3) 0.0162(12) Uani 1 1 d . . . . .
C20 C 0.7569(7) 0.8169(3) 0.5039(3) 0.0220(13) Uani 1 1 d . . . . .
H20 H 0.6822 0.8510 0.5066 0.026 Uiso 1 1 calc R . . . .
C21 C 0.8734(7) 0.8183(3) 0.4693(3) 0.0255(14) Uani 1 1 d . . . . .
H21 H 0.8802 0.8541 0.4491 0.031 Uiso 1 1 calc R . . . .
C22 C 0.9798(6) 0.7678(3) 0.4640(3) 0.0256(14) Uani 1 1 d . . . . .
H22 H 1.0581 0.7676 0.4388 0.031 Uiso 1 1 calc R . . . .
C23 C 0.9729(6) 0.7176(3) 0.4951(3) 0.0252(14) Uani 1 1 d . . . . .
H23 H 1.0477 0.6834 0.4919 0.030 Uiso 1 1 calc R . . . .
C24 C 0.8599(6) 0.7162(3) 0.5305(3) 0.0211(13) Uani 1 1 d . . . . .
H24 H 0.8570 0.6817 0.5523 0.025 Uiso 1 1 calc R . . . .
C25 C 0.6495(6) 0.7139(3) 0.8298(3) 0.0198(12) Uani 1 1 d . . . . .
C26 C 0.7615(7) 0.7721(4) 0.8871(3) 0.0338(16) Uani 1 1 d . . . . .
H26 H 0.8613 0.7799 0.8800 0.041 Uiso 1 1 calc R . . . .
C27 C 0.7281(9) 0.8182(4) 0.9538(4) 0.047(2) Uani 1 1 d . . . . .
H27 H 0.8043 0.8580 0.9926 0.057 Uiso 1 1 calc R . . . .
C28 C 0.5850(9) 0.8064(5) 0.9642(4) 0.048(2) Uani 1 1 d . . . . .
H28 H 0.5634 0.8375 1.0108 0.058 Uiso 1 1 calc R . . . .
C29 C 0.4726(9) 0.7507(4) 0.9086(4) 0.050(2) Uani 1 1 d . . . . .
H29 H 0.3728 0.7438 0.9161 0.060 Uiso 1 1 calc R . . . .
C30 C 0.5047(8) 0.7044(4) 0.8414(4) 0.0363(16) Uani 1 1 d . . . . .
H30 H 0.4265 0.6657 0.8026 0.044 Uiso 1 1 calc R . . . .
C31 C 0.8806(6) 0.6296(3) 0.7608(3) 0.0182(12) Uani 1 1 d . . . . .
C32 C 0.9633(6) 0.6136(3) 0.7069(3) 0.0224(13) Uani 1 1 d . . . . .
H32 H 0.9247 0.6218 0.6640 0.027 Uiso 1 1 calc R . . . .
C33 C 1.1030(7) 0.5854(3) 0.7159(3) 0.0273(14) Uani 1 1 d . . . . .
H33 H 1.1602 0.5746 0.6791 0.033 Uiso 1 1 calc R . . . .
C34 C 1.1590(7) 0.5732(3) 0.7776(4) 0.0287(15) Uani 1 1 d . . . . .
H34 H 1.2524 0.5519 0.7825 0.034 Uiso 1 1 calc R . . . .
C35 C 1.0790(7) 0.5918(3) 0.8327(3) 0.0273(14) Uani 1 1 d . . . . .
H35 H 1.1202 0.5857 0.8766 0.033 Uiso 1 1 calc R . . . .
C36 C 0.9394(6) 0.6194(3) 0.8241(3) 0.0215(13) Uani 1 1 d . . . . .
H36 H 0.8837 0.6313 0.8616 0.026 Uiso 1 1 calc R . . . .
C37 C 0.8388(7) 0.7911(3) 0.7210(3) 0.0238(13) Uani 1 1 d . . . . .
N1 N 0.950(2) 0.831(2) 0.7518(17) 0.025(2) Uani 0.61(2) 1 d D U P A 1
C38 C 1.0921(16) 0.8846(11) 0.7913(8) 0.029(3) Uani 0.61(2) 1 d D U P A 1
H38 H 1.0917 0.9248 0.7727 0.035 Uiso 0.61(2) 1 calc R . P A 1
C39 C 1.2272(15) 0.8416(9) 0.7744(9) 0.040(3) Uani 0.61(2) 1 d D U P A 1
H39A H 1.2177 0.8172 0.7198 0.047 Uiso 0.61(2) 1 calc R . P A 1
H39B H 1.2280 0.8007 0.7913 0.047 Uiso 0.61(2) 1 calc R . P A 1
C40 C 1.3793(15) 0.8985(10) 0.8155(9) 0.047(3) Uani 0.61(2) 1 d D U P A 1
H40A H 1.4685 0.8698 0.8079 0.056 Uiso 0.61(2) 1 calc R . P A 1
H40B H 1.3835 0.9354 0.7941 0.056 Uiso 0.61(2) 1 calc R . P A 1
C41 C 1.3908(15) 0.9410(9) 0.8968(9) 0.043(3) Uani 0.61(2) 1 d D U P A 1
H41A H 1.4841 0.9802 0.9205 0.052 Uiso 0.61(2) 1 calc R . P A 1
H41B H 1.4034 0.9047 0.9195 0.052 Uiso 0.61(2) 1 calc R . P A 1
C42 C 1.2508(17) 0.9802(8) 0.9136(8) 0.035(3) Uani 0.61(2) 1 d D U P A 1
H42A H 1.2453 1.0213 0.8968 0.042 Uiso 0.61(2) 1 calc R . P A 1
H42B H 1.2614 1.0044 0.9683 0.042 Uiso 0.61(2) 1 calc R . P A 1
C43 C 1.1031(16) 0.9236(8) 0.8745(8) 0.031(3) Uani 0.61(2) 1 d D U P A 1
H43A H 1.1037 0.8848 0.8940 0.037 Uiso 0.61(2) 1 calc R . P A 1
H43B H 1.0126 0.9508 0.8840 0.037 Uiso 0.61(2) 1 calc R . P A 1
N1A N 0.959(3) 0.833(3) 0.749(3) 0.025(2) Uani 0.39(2) 1 d D U P A 2
C38A C 1.113(2) 0.8757(17) 0.7797(13) 0.031(4) Uani 0.39(2) 1 d D U P A 2
H38A H 1.1181 0.9164 0.7621 0.037 Uiso 0.39(2) 1 calc R . P A 2
C39A C 1.228(2) 0.8222(14) 0.7509(14) 0.033(4) Uani 0.39(2) 1 d D U P A 2
H39C H 1.2043 0.8000 0.6956 0.040 Uiso 0.39(2) 1 calc R . P A 2
H39D H 1.2221 0.7797 0.7653 0.040 Uiso 0.39(2) 1 calc R . P A 2
C40A C 1.391(2) 0.8696(15) 0.7858(13) 0.042(4) Uani 0.39(2) 1 d D U P A 2
H40C H 1.4690 0.8346 0.7712 0.051 Uiso 0.39(2) 1 calc R . P A 2
H40D H 1.3994 0.9072 0.7654 0.051 Uiso 0.39(2) 1 calc R . P A 2
C41A C 1.427(2) 0.9112(15) 0.8686(12) 0.040(4) Uani 0.39(2) 1 d D U P A 2
H41C H 1.5304 0.9427 0.8875 0.048 Uiso 0.39(2) 1 calc R . P A 2
H41D H 1.4320 0.8734 0.8895 0.048 Uiso 0.39(2) 1 calc R . P A 2
C42A C 1.308(3) 0.9627(12) 0.8957(12) 0.039(4) Uani 0.39(2) 1 d D U P A 2
H42C H 1.3088 1.0034 0.8786 0.047 Uiso 0.39(2) 1 calc R . P A 2
H42D H 1.3336 0.9875 0.9511 0.047 Uiso 0.39(2) 1 calc R . P A 2
C43A C 1.150(2) 0.9144(15) 0.8643(13) 0.039(4) Uani 0.39(2) 1 d D U P A 2
H43C H 1.1493 0.8750 0.8831 0.047 Uiso 0.39(2) 1 calc R . P A 2
H43D H 1.0711 0.9474 0.8812 0.047 Uiso 0.39(2) 1 calc R . P A 2
F3 F -0.0041(4) -0.0017(2) 0.59543(19) 0.0387(9) Uani 1 1 d . . . . .
F4 F -0.2310(4) -0.0151(2) 0.48152(19) 0.0408(10) Uani 1 1 d . . . . .
F5 F -0.4582(4) 0.07455(19) 0.50434(18) 0.0292(8) Uani 1 1 d . . . . .
F6 F -0.4572(4) 0.1763(2) 0.6453(2) 0.0388(9) Uani 1 1 d . . . . .
F7 F -0.2340(5) 0.1915(2) 0.76067(19) 0.0477(11) Uani 1 1 d . . . . .
F8 F 0.0655(4) 0.2150(2) 0.6917(2) 0.0363(9) Uani 1 1 d . . . . .
F9 F 0.3187(5) 0.3091(2) 0.7240(2) 0.0508(11) Uani 1 1 d . . . . .
F10 F 0.5794(4) 0.3116(2) 0.8211(2) 0.0472(10) Uani 1 1 d . . . . .
F11 F 0.5828(4) 0.2116(2) 0.8830(2) 0.0473(10) Uani 1 1 d . . . . .
F12 F 0.3313(4) 0.1142(2) 0.8501(2) 0.0367(9) Uani 1 1 d . . . . .
F13 F 0.0576(5) 0.2593(2) 0.8761(2) 0.0472(11) Uani 1 1 d . . . . .
F14 F -0.0383(5) 0.3004(3) 0.9989(2) 0.0585(12) Uani 1 1 d . . . . .
F15 F -0.1750(5) 0.1935(3) 1.0283(2) 0.0670(15) Uani 1 1 d . . . . .
F16 F -0.2199(5) 0.0433(3) 0.9278(3) 0.0679(14) Uani 1 1 d . . . . .
F17 F -0.1340(4) 0.0006(2) 0.8005(2) 0.0405(9) Uani 1 1 d . . . . .
F18 F 0.0771(4) 0.02521(18) 0.73674(18) 0.0261(8) Uani 1 1 d . . . . .
C44 C -0.1090(6) 0.0931(3) 0.6846(3) 0.0189(12) Uani 1 1 d . . . . .
C45 C -0.1159(7) 0.0432(3) 0.6118(3) 0.0227(13) Uani 1 1 d . . . . .
C46 C -0.2305(7) 0.0362(3) 0.5513(3) 0.0247(14) Uani 1 1 d . . . . .
C47 C -0.3457(7) 0.0807(3) 0.5621(3) 0.0211(13) Uani 1 1 d . . . . .
C48 C -0.3441(7) 0.1322(3) 0.6337(3) 0.0259(14) Uani 1 1 d . . . . .
C49 C -0.2284(7) 0.1374(3) 0.6923(3) 0.0232(13) Uani 1 1 d . . . . .
C50 C 0.1846(7) 0.1584(3) 0.7684(3) 0.0193(12) Uani 1 1 d . . . . .
C51 C 0.1920(7) 0.2097(4) 0.7385(3) 0.0278(14) Uani 1 1 d . . . . .
C52 C 0.3217(7) 0.2603(4) 0.7548(4) 0.0315(15) Uani 1 1 d . . . . .
C53 C 0.4531(7) 0.2607(4) 0.8027(4) 0.0344(16) Uani 1 1 d . . . . .
C54 C 0.4538(7) 0.2107(4) 0.8345(3) 0.0315(15) Uani 1 1 d . . . . .
C55 C 0.3237(7) 0.1614(3) 0.8165(3) 0.0260(14) Uani 1 1 d . . . . .
C56 C -0.0265(6) 0.1262(3) 0.8320(3) 0.0214(13) Uani 1 1 d . . . . .
C57 C -0.0094(7) 0.2021(4) 0.8861(3) 0.0291(15) Uani 1 1 d . . . . .
C58 C -0.0585(8) 0.2248(4) 0.9503(3) 0.0372(17) Uani 1 1 d . . . . .
C59 C -0.1267(8) 0.1724(5) 0.9651(4) 0.0400(18) Uani 1 1 d . . . . .
C60 C -0.1507(7) 0.0969(5) 0.9143(4) 0.0393(18) Uani 1 1 d . . . . .
C61 C -0.1009(7) 0.0759(4) 0.8498(3) 0.0281(14) Uani 1 1 d . . . . .
B1 B 0.0325(8) 0.0989(4) 0.7547(4) 0.0207(14) Uani 1 1 d . . . . .
Cl1S Cl 0.8464(3) 0.48273(15) 0.90756(15) 0.0810(7) Uani 1 1 d . . . . .
Cl2S Cl 1.0373(3) 0.39392(14) 0.81211(14) 0.0776(7) Uani 1 1 d . . . . .
C1S C 0.9453(11) 0.4026(5) 0.8818(5) 0.070(3) Uani 1 1 d . . . . .
H1SA H 1.0231 0.4070 0.9264 0.084 Uiso 1 1 calc R . . . .
H1SB H 0.8710 0.3556 0.8639 0.084 Uiso 1 1 calc R . . . .
Cl3S Cl 0.3982(6) 0.5158(3) 0.9190(3) 0.1001(16) Uani 0.57 1 d . . P . .
Cl4S Cl 0.6522(6) 0.6356(2) 1.0025(3) 0.0937(16) Uani 0.57 1 d . . P . .
C2S C 0.469(2) 0.5999(8) 0.9833(9) 0.081(6) Uani 0.57 1 d . . P . .
H2SA H 0.4512 0.6019 1.0304 0.097 Uiso 0.57 1 calc R . P . .
H2SB H 0.4065 0.6361 0.9716 0.097 Uiso 0.57 1 calc R . P . .

loop_
_atom_site_aniso_label
_atom_site_aniso_U_11
_atom_site_aniso_U_22
_atom_site_aniso_U_33
_atom_site_aniso_U_23
_atom_site_aniso_U_13
_atom_site_aniso_U_12
Pt1 0.01565(12) 0.01553(12) 0.01513(12) 0.00667(9) -0.00063(9) -0.00036(8)
Sb1 0.01305(19) 0.0174(2) 0.01417(19) 0.00762(16) 0.00076(15) -0.00014(15)
P1 0.0140(7) 0.0136(7) 0.0168(7) 0.0068(6) 0.0020(6) 0.0017(6)
P2 0.0161(7) 0.0175(7) 0.0155(7) 0.0081(6) 0.0018(6) 0.0021(6)
F1 0.0203(18) 0.063(3) 0.040(2) 0.038(2) 0.0115(16) 0.0122(17)
F2 0.0188(17) 0.0211(17) 0.0180(16) 0.0083(14) 0.0057(13) 0.0061(13)
C1 0.014(3) 0.020(3) 0.014(3) 0.009(2) 0.003(2) 0.009(2)
C2 0.022(3) 0.017(3) 0.011(3) 0.003(2) 0.001(2) 0.000(2)
C3 0.015(3) 0.025(3) 0.018(3) 0.006(3) -0.001(2) 0.004(2)
C4 0.020(3) 0.024(3) 0.017(3) 0.010(3) 0.000(2) 0.007(3)
C5 0.020(3) 0.018(3) 0.025(3) 0.011(3) 0.006(3) 0.005(2)
C6 0.013(3) 0.015(3) 0.012(3) 0.002(2) 0.002(2) 0.004(2)
C7 0.014(3) 0.017(3) 0.019(3) 0.009(2) 0.010(2) 0.007(2)
C8 0.015(3) 0.018(3) 0.016(3) 0.006(2) 0.006(2) 0.005(2)
C9 0.021(3) 0.022(3) 0.019(3) 0.010(3) 0.006(2) 0.006(2)
C10 0.027(3) 0.023(3) 0.023(3) 0.014(3) 0.008(3) 0.005(3)
C11 0.022(3) 0.019(3) 0.022(3) 0.009(3) 0.008(3) 0.001(2)
C12 0.019(3) 0.018(3) 0.016(3) 0.003(2) 0.006(2) -0.001(2)
C13 0.020(3) 0.015(3) 0.014(3) 0.006(2) 0.003(2) 0.001(2)
C14 0.018(3) 0.025(3) 0.019(3) 0.005(3) 0.002(2) 0.003(3)
C15 0.020(3) 0.029(4) 0.026(3) 0.005(3) 0.004(3) 0.005(3)
C16 0.035(4) 0.025(3) 0.029(4) 0.008(3) 0.014(3) 0.014(3)
C17 0.030(3) 0.019(3) 0.025(3) 0.008(3) 0.007(3) 0.003(3)
C18 0.020(3) 0.019(3) 0.023(3) 0.010(3) 0.006(3) 0.001(2)
C19 0.010(3) 0.015(3) 0.018(3) 0.003(2) 0.001(2) 0.001(2)
C20 0.022(3) 0.023(3) 0.021(3) 0.009(3) 0.006(3) 0.006(3)
C21 0.028(3) 0.029(3) 0.024(3) 0.015(3) 0.008(3) 0.006(3)
C22 0.015(3) 0.030(3) 0.025(3) 0.006(3) 0.008(3) 0.003(3)
C23 0.014(3) 0.026(3) 0.028(3) 0.007(3) 0.000(3) 0.003(2)
C24 0.019(3) 0.019(3) 0.020(3) 0.006(3) -0.001(2) 0.002(2)
C25 0.021(3) 0.022(3) 0.018(3) 0.010(3) 0.004(2) 0.007(2)
C26 0.022(3) 0.033(4) 0.030(4) 0.003(3) -0.004(3) 0.008(3)
C27 0.043(4) 0.047(5) 0.021(4) -0.007(3) -0.010(3) 0.023(4)
C28 0.057(5) 0.060(5) 0.025(4) 0.010(4) 0.019(4) 0.036(4)
C29 0.046(5) 0.048(5) 0.049(5) 0.006(4) 0.027(4) 0.013(4)
C30 0.038(4) 0.029(4) 0.036(4) 0.006(3) 0.016(3) 0.005(3)
C31 0.018(3) 0.015(3) 0.017(3) 0.004(2) 0.003(2) -0.004(2)
C32 0.023(3) 0.024(3) 0.015(3) 0.005(3) 0.003(2) -0.001(3)
C33 0.018(3) 0.032(4) 0.029(3) 0.010(3) 0.008(3) 0.005(3)
C34 0.014(3) 0.026(3) 0.039(4) 0.011(3) 0.002(3) 0.000(3)
C35 0.024(3) 0.026(3) 0.030(3) 0.013(3) 0.001(3) 0.002(3)
C36 0.017(3) 0.027(3) 0.023(3) 0.013(3) 0.006(2) 0.004(2)
C37 0.028(3) 0.026(3) 0.024(3) 0.018(3) 0.006(3) 0.007(3)
N1 0.025(3) 0.019(3) 0.026(3) 0.013(3) -0.010(3) -0.010(2)
C38 0.025(4) 0.025(5) 0.030(5) 0.017(4) -0.012(4) -0.013(4)
C39 0.031(4) 0.037(6) 0.038(7) 0.014(5) -0.008(4) -0.010(4)
C40 0.029(5) 0.049(7) 0.044(7) 0.013(5) -0.009(5) -0.015(5)
C41 0.033(6) 0.040(7) 0.043(6) 0.016(5) -0.012(5) -0.012(5)
C42 0.036(6) 0.031(5) 0.031(5) 0.019(4) -0.012(4) -0.014(5)
C43 0.031(6) 0.023(5) 0.031(5) 0.015(4) -0.011(4) -0.011(4)
N1A 0.025(3) 0.019(3) 0.026(3) 0.013(3) -0.010(3) -0.010(2)
C38A 0.027(5) 0.028(6) 0.031(6) 0.017(5) -0.011(4) -0.014(5)
C39A 0.028(5) 0.034(7) 0.033(8) 0.020(6) -0.008(5) -0.011(5)
C40A 0.030(6) 0.045(9) 0.040(8) 0.018(6) -0.009(5) -0.013(6)
C41A 0.029(7) 0.044(8) 0.036(8) 0.017(6) -0.010(5) -0.015(6)
C42A 0.031(7) 0.040(7) 0.035(7) 0.017(5) -0.010(5) -0.014(6)
C43A 0.031(7) 0.039(7) 0.034(6) 0.014(5) -0.010(5) -0.014(6)
F3 0.033(2) 0.053(2) 0.027(2) 0.0135(18) 0.0084(16) 0.0286(19)
F4 0.050(2) 0.039(2) 0.0206(19) 0.0042(17) 0.0005(17) 0.0231(19)
F5 0.0270(19) 0.033(2) 0.0261(19) 0.0154(16) -0.0018(15) 0.0048(15)
F6 0.046(2) 0.052(2) 0.031(2) 0.0239(19) 0.0165(18) 0.033(2)
F7 0.072(3) 0.054(3) 0.020(2) 0.0151(19) 0.0149(19) 0.043(2)
F8 0.034(2) 0.041(2) 0.040(2) 0.0307(19) -0.0032(17) -0.0030(17)
F9 0.055(3) 0.049(3) 0.059(3) 0.040(2) 0.005(2) -0.013(2)
F10 0.028(2) 0.044(2) 0.056(3) 0.013(2) 0.0066(19) -0.0099(18)
F11 0.025(2) 0.053(3) 0.051(3) 0.019(2) -0.0072(18) 0.0016(18)
F12 0.034(2) 0.044(2) 0.033(2) 0.0239(19) -0.0037(17) 0.0058(17)
F13 0.074(3) 0.025(2) 0.042(2) 0.0069(18) 0.029(2) 0.006(2)
F14 0.068(3) 0.065(3) 0.028(2) 0.005(2) 0.014(2) 0.028(2)
F15 0.057(3) 0.131(4) 0.050(3) 0.060(3) 0.039(2) 0.050(3)
F16 0.050(3) 0.109(4) 0.083(3) 0.072(3) 0.031(3) 0.001(3)
F17 0.034(2) 0.041(2) 0.048(2) 0.024(2) 0.0040(18) -0.0080(18)
F18 0.0317(19) 0.0233(18) 0.0271(19) 0.0145(15) 0.0068(15) 0.0082(15)
C44 0.023(3) 0.018(3) 0.018(3) 0.010(3) 0.006(2) 0.001(2)
C45 0.022(3) 0.022(3) 0.022(3) 0.008(3) 0.005(3) 0.008(3)
C46 0.029(3) 0.021(3) 0.014(3) -0.001(3) 0.003(3) 0.004(3)
C47 0.021(3) 0.022(3) 0.019(3) 0.011(3) 0.002(2) 0.001(2)
C48 0.023(3) 0.030(3) 0.034(4) 0.019(3) 0.013(3) 0.014(3)
C49 0.037(4) 0.020(3) 0.017(3) 0.009(3) 0.012(3) 0.008(3)
C50 0.026(3) 0.016(3) 0.020(3) 0.010(2) 0.008(3) 0.004(2)
C51 0.027(3) 0.032(4) 0.025(3) 0.014(3) 0.004(3) 0.003(3)
C52 0.035(4) 0.028(4) 0.035(4) 0.018(3) 0.007(3) -0.002(3)
C53 0.025(4) 0.029(4) 0.044(4) 0.010(3) 0.014(3) -0.002(3)
C54 0.022(3) 0.036(4) 0.028(3) 0.008(3) 0.002(3) 0.007(3)
C55 0.028(3) 0.025(3) 0.026(3) 0.014(3) 0.005(3) 0.005(3)
C56 0.021(3) 0.028(3) 0.018(3) 0.015(3) 0.001(2) 0.007(3)
C57 0.028(3) 0.039(4) 0.027(3) 0.020(3) 0.007(3) 0.009(3)
C58 0.033(4) 0.055(5) 0.018(3) 0.012(3) 0.003(3) 0.020(3)
C59 0.028(4) 0.081(6) 0.028(4) 0.036(4) 0.013(3) 0.023(4)
C60 0.021(3) 0.075(6) 0.041(4) 0.044(4) 0.006(3) 0.005(3)
C61 0.018(3) 0.044(4) 0.028(3) 0.024(3) 0.001(3) 0.005(3)
B1 0.023(4) 0.020(4) 0.020(3) 0.010(3) 0.004(3) 0.001(3)
Cl1S 0.0899(18) 0.0741(16) 0.0886(18) 0.0436(15) 0.0206(15) 0.0403(14)
Cl2S 0.109(2) 0.0625(15) 0.0743(16) 0.0400(13) 0.0255(15) 0.0278(14)
C1S 0.077(7) 0.060(6) 0.084(7) 0.041(5) 0.019(5) 0.020(5)
Cl3S 0.094(4) 0.117(4) 0.080(3) 0.038(3) 0.012(3) 0.036(3)
Cl4S 0.087(3) 0.051(3) 0.115(4) 0.025(3) -0.006(3) 0.014(2)
C2S 0.097(13) 0.045(9) 0.066(11) 0.020(8) -0.040(10) 0.013(9)

loop_
_atom_type_symbol
_atom_type_description
_atom_type_scat_dispersion_real
_atom_type_scat_dispersion_imag
_atom_type_scat_source
C C 0.0033 0.0016 'International Tables Vol C Tables 4.2.6.8 and 6.1.1.4'
H H 0.0000 0.0000 'International Tables Vol C Tables 4.2.6.8 and 6.1.1.4'
B B 0.0013 0.0007 'International Tables Vol C Tables 4.2.6.8 and 6.1.1.4'
Cl Cl 0.1484 0.1585 'International Tables Vol C Tables 4.2.6.8 and 6.1.1.4'
F F 0.0171 0.0103 'International Tables Vol C Tables 4.2.6.8 and 6.1.1.4'
N N 0.0061 0.0033 'International Tables Vol C Tables 4.2.6.8 and 6.1.1.4'
P P 0.1023 0.0942 'International Tables Vol C Tables 4.2.6.8 and 6.1.1.4'
Pt Pt -1.7033 8.3905 'International Tables Vol C Tables 4.2.6.8 and 6.1.1.4'
Sb Sb -0.5866 1.5461 'International Tables Vol C Tables 4.2.6.8 and 6.1.1.4'

loop_
_geom_angle_atom_site_label_1
_geom_angle_atom_site_label_2
_geom_angle_atom_site_label_3
_geom_angle
_geom_angle_site_symmetry_1
_geom_angle_site_symmetry_3
P1 Pt1 Sb1 85.77(4) . .
P2 Pt1 Sb1 85.96(4) . .
P2 Pt1 P1 171.47(5) . .
C37 Pt1 Sb1 169.87(17) . .
C37 Pt1 P1 93.96(16) . .
C37 Pt1 P2 94.55(16) . .
F1 Sb1 Pt1 108.34(12) . .
F1 Sb1 F2 97.55(13) . .
F1 Sb1 F2 162.91(14) . 2_666
F1 Sb1 C1 84.74(17) . .
F1 Sb1 C7 85.80(17) . .
F2 Sb1 Pt1 154.11(7) . .
F2 Sb1 Pt1 88.75(8) 2_666 .
F2 Sb1 F2 65.36(13) 2_666 .
F2 Sb1 C1 91.89(16) 2_666 .
F2 Sb1 C7 90.36(16) 2_666 .
C1 Sb1 Pt1 102.50(15) . .
C1 Sb1 F2 79.50(16) . .
C1 Sb1 C7 154.9(2) . .
C7 Sb1 Pt1 102.58(15) . .
C7 Sb1 F2 78.72(16) . .
C6 P1 Pt1 114.33(18) . .
C13 P1 Pt1 111.28(18) . .
C13 P1 C6 104.9(2) . .
C19 P1 Pt1 112.96(18) . .
C19 P1 C6 104.1(2) . .
C19 P1 C13 108.7(2) . .
C8 P2 Pt1 114.55(18) . .
C25 P2 Pt1 112.54(19) . .
C25 P2 C8 104.4(3) . .
C25 P2 C31 107.2(3) . .
C31 P2 Pt1 113.44(18) . .
C31 P2 C8 103.9(2) . .
Sb1 F2 Sb1 114.64(13) 2_666 .
C2 C1 Sb1 125.0(4) . .
C6 C1 Sb1 114.8(4) . .
C6 C1 C2 120.0(5) . .
C1 C2 H2 120.3 . .
C3 C2 C1 119.4(5) . .
C3 C2 H2 120.3 . .
C2 C3 H3 119.6 . .
C2 C3 C4 120.9(5) . .
C4 C3 H3 119.6 . .
C3 C4 H4 120.0 . .
C5 C4 C3 119.9(5) . .
C5 C4 H4 120.0 . .
C4 C5 H5 119.9 . .
C4 C5 C6 120.2(5) . .
C6 C5 H5 119.9 . .
C1 C6 P1 122.5(4) . .
C1 C6 C5 119.4(5) . .
C5 C6 P1 118.0(4) . .
C8 C7 Sb1 114.5(4) . .
C12 C7 Sb1 126.0(4) . .
C12 C7 C8 119.4(5) . .
C7 C8 P2 122.4(4) . .
C9 C8 P2 119.2(4) . .
C9 C8 C7 118.4(5) . .
C8 C9 H9 119.3 . .
C10 C9 C8 121.4(5) . .
C10 C9 H9 119.3 . .
C9 C10 H10 120.4 . .
C9 C10 C11 119.3(5) . .
C11 C10 H10 120.4 . .
C10 C11 H11 119.8 . .
C12 C11 C10 120.5(5) . .
C12 C11 H11 119.8 . .
C7 C12 H12 119.5 . .
C11 C12 C7 121.0(5) . .
C11 C12 H12 119.5 . .
C14 C13 P1 119.2(4) . .
C18 C13 P1 121.0(4) . .
C18 C13 C14 119.7(5) . .
C13 C14 H14 119.9 . .
C15 C14 C13 120.2(5) . .
C15 C14 H14 119.9 . .
C14 C15 H15 120.3 . .
C16 C15 C14 119.5(6) . .
C16 C15 H15 120.3 . .
C15 C16 H16 119.7 . .
C15 C16 C17 120.5(6) . .
C17 C16 H16 119.7 . .
C16 C17 H17 119.9 . .
C18 C17 C16 120.2(6) . .
C18 C17 H17 119.9 . .
C13 C18 C17 119.9(5) . .
C13 C18 H18 120.0 . .
C17 C18 H18 120.0 . .
C20 C19 P1 122.8(4) . .
C20 C19 C24 119.1(5) . .
C24 C19 P1 117.8(4) . .
C19 C20 H20 119.9 . .
C21 C20 C19 120.2(5) . .
C21 C20 H20 119.9 . .
C20 C21 H21 120.1 . .
C22 C21 C20 119.8(6) . .
C22 C21 H21 120.1 . .
C21 C22 H22 119.9 . .
C23 C22 C21 120.1(6) . .
C23 C22 H22 119.9 . .
C22 C23 H23 119.6 . .
C24 C23 C22 120.7(5) . .
C24 C23 H23 119.6 . .
C19 C24 H24 120.0 . .
C23 C24 C19 120.0(6) . .
C23 C24 H24 120.0 . .
C26 C25 P2 121.4(5) . .
C30 C25 P2 120.0(5) . .
C30 C25 C26 118.6(6) . .
C25 C26 H26 119.9 . .
C27 C26 C25 120.3(6) . .
C27 C26 H26 119.9 . .
C26 C27 H27 120.1 . .
C28 C27 C26 119.8(7) . .
C28 C27 H27 120.1 . .
C27 C28 H28 119.5 . .
C27 C28 C29 121.1(6) . .
C29 C28 H28 119.5 . .
C28 C29 H29 120.2 . .
C28 C29 C30 119.6(7) . .
C30 C29 H29 120.2 . .
C25 C30 H30 119.7 . .
C29 C30 C25 120.7(7) . .
C29 C30 H30 119.7 . .
C32 C31 P2 118.1(4) . .
C36 C31 P2 121.7(4) . .
C36 C31 C32 119.9(5) . .
C31 C32 H32 120.2 . .
C31 C32 C33 119.6(6) . .
C33 C32 H32 120.2 . .
C32 C33 H33 119.8 . .
C34 C33 C32 120.4(6) . .
C34 C33 H33 119.8 . .
C33 C34 H34 120.1 . .
C33 C34 C35 119.9(6) . .
C35 C34 H34 120.1 . .
C34 C35 H35 119.9 . .
C36 C35 C34 120.1(6) . .
C36 C35 H35 119.9 . .
C31 C36 H36 120.0 . .
C35 C36 C31 120.0(5) . .
C35 C36 H36 120.0 . .
N1 C37 Pt1 173.5(18) . .
N1A C37 Pt1 171(2) . .
C37 N1 C38 179(4) . .
N1 C38 H38 108.7 . .
N1 C38 C39 109.0(12) . .
N1 C38 C43 110.2(12) . .
C39 C38 H38 108.7 . .
C39 C38 C43 111.5(9) . .
C43 C38 H38 108.7 . .
C38 C39 H39A 109.8 . .
C38 C39 H39B 109.8 . .
C38 C39 C40 109.2(10) . .
H39A C39 H39B 108.3 . .
C40 C39 H39A 109.8 . .
C40 C39 H39B 109.8 . .
C39 C40 H40A 109.4 . .
C39 C40 H40B 109.4 . .
H40A C40 H40B 108.0 . .
C41 C40 C39 111.2(10) . .
C41 C40 H40A 109.4 . .
C41 C40 H40B 109.4 . .
C40 C41 H41A 109.0 . .
C40 C41 H41B 109.0 . .
C40 C41 C42 112.9(9) . .
H41A C41 H41B 107.8 . .
C42 C41 H41A 109.0 . .
C42 C41 H41B 109.0 . .
C41 C42 H42A 109.4 . .
C41 C42 H42B 109.4 . .
C41 C42 C43 111.3(10) . .
H42A C42 H42B 108.0 . .
C43 C42 H42A 109.4 . .
C43 C42 H42B 109.4 . .
C38 C43 C42 108.7(10) . .
C38 C43 H43A 110.0 . .
C38 C43 H43B 110.0 . .
C42 C43 H43A 110.0 . .
C42 C43 H43B 110.0 . .
H43A C43 H43B 108.3 . .
C37 N1A C38A 173(5) . .
N1A C38A H38A 108.3 . .
N1A C38A C39A 109.5(17) . .
N1A C38A C43A 110.3(18) . .
C39A C38A H38A 108.3 . .
C39A C38A C43A 111.9(14) . .
C43A C38A H38A 108.3 . .
C38A C39A H39C 110.2 . .
C38A C39A H39D 110.2 . .
C38A C39A C40A 107.8(14) . .
H39C C39A H39D 108.5 . .
C40A C39A H39C 110.2 . .
C40A C39A H39D 110.2 . .
C39A C40A H40C 109.0 . .
C39A C40A H40D 109.0 . .
H40C C40A H40D 107.8 . .
C41A C40A C39A 112.8(14) . .
C41A C40A H40C 109.0 . .
C41A C40A H40D 109.0 . .
C40A C41A H41C 109.2 . .
C40A C41A H41D 109.2 . .
C40A C41A C42A 112.2(13) . .
H41C C41A H41D 107.9 . .
C42A C41A H41C 109.2 . .
C42A C41A H41D 109.2 . .
C41A C42A H42C 109.9 . .
C41A C42A H42D 109.9 . .
C41A C42A C43A 108.8(14) . .
H42C C42A H42D 108.3 . .
C43A C42A H42C 109.9 . .
C43A C42A H42D 109.9 . .
C38A C43A C42A 109.7(14) . .
C38A C43A H43C 109.7 . .
C38A C43A H43D 109.7 . .
C42A C43A H43C 109.7 . .
C42A C43A H43D 109.7 . .
H43C C43A H43D 108.2 . .
C45 C44 C49 113.5(5) . .
C45 C44 B1 121.6(5) . .
C49 C44 B1 124.9(5) . .
F3 C45 C44 120.2(5) . .
F3 C45 C46 115.7(5) . .
C44 C45 C46 124.0(5) . .
F4 C46 C45 120.6(5) . .
F4 C46 C47 119.4(5) . .
C47 C46 C45 120.0(5) . .
F5 C47 C46 120.9(5) . .
F5 C47 C48 120.5(5) . .
C46 C47 C48 118.6(5) . .
F6 C48 C47 119.3(5) . .
F6 C48 C49 121.0(5) . .
C49 C48 C47 119.7(5) . .
F7 C49 C44 120.4(5) . .
F7 C49 C48 115.4(5) . .
C48 C49 C44 124.2(5) . .
C51 C50 C55 113.1(5) . .
C51 C50 B1 127.2(5) . .
C55 C50 B1 119.7(5) . .
F8 C51 C50 120.5(5) . .
F8 C51 C52 115.2(5) . .
C52 C51 C50 124.2(6) . .
F9 C52 C51 120.5(6) . .
F9 C52 C53 119.9(6) . .
C53 C52 C51 119.6(6) . .
F10 C53 C52 120.2(6) . .
F10 C53 C54 120.6(6) . .
C52 C53 C54 119.2(6) . .
F11 C54 C53 119.6(6) . .
F11 C54 C55 121.1(6) . .
C55 C54 C53 119.3(6) . .
F12 C55 C50 118.9(5) . .
F12 C55 C54 116.5(5) . .
C54 C55 C50 124.6(6) . .
C57 C56 B1 124.6(5) . .
C61 C56 C57 112.4(5) . .
C61 C56 B1 123.0(5) . .
F13 C57 C56 119.9(5) . .
F13 C57 C58 115.5(6) . .
C58 C57 C56 124.6(6) . .
F14 C58 C57 120.0(7) . .
C59 C58 F14 120.1(6) . .
C59 C58 C57 120.0(7) . .
F15 C59 C60 119.9(7) . .
C58 C59 F15 120.9(7) . .
C58 C59 C60 119.2(6) . .
F16 C60 C59 120.2(6) . .
F16 C60 C61 120.4(7) . .
C59 C60 C61 119.4(6) . .
F17 C61 C56 119.3(5) . .
F17 C61 C60 116.2(6) . .
C56 C61 C60 124.4(6) . .
F18 B1 C44 108.6(5) . .
F18 B1 C50 108.2(5) . .
F18 B1 C56 108.0(5) . .
C50 B1 C44 111.3(5) . .
C56 B1 C44 110.7(5) . .
C56 B1 C50 110.0(5) . .
Cl1S C1S H1SA 109.1 . .
Cl1S C1S H1SB 109.1 . .
Cl2S C1S Cl1S 112.5(5) . .
Cl2S C1S H1SA 109.1 . .
Cl2S C1S H1SB 109.1 . .
H1SA C1S H1SB 107.8 . .
Cl3S C2S Cl4S 122.5(12) . .
Cl3S C2S H2SA 106.7 . .
Cl3S C2S H2SB 106.7 . .
Cl4S C2S H2SA 106.7 . .
Cl4S C2S H2SB 106.7 . .
H2SA C2S H2SB 106.6 . .

loop_
_geom_bond_atom_site_label_1
_geom_bond_atom_site_label_2
_geom_bond_distance
_geom_bond_site_symmetry_2
Pt1 Sb1 2.5275(6) .
Pt1 P1 2.2877(14) .
Pt1 P2 2.2871(15) .
Pt1 C37 2.005(6) .
Sb1 F1 1.982(3) .
Sb1 F2 2.084(3) 2_666
Sb1 F2 2.475(3) .
Sb1 C1 2.116(5) .
Sb1 C7 2.116(5) .
P1 C6 1.823(5) .
P1 C13 1.808(5) .
P1 C19 1.808(5) .
P2 C8 1.815(6) .
P2 C25 1.801(6) .
P2 C31 1.807(6) .
F2 Sb1 2.084(3) 2_666
C1 C2 1.394(7) .
C1 C6 1.390(8) .
C2 H2 0.9500 .
C2 C3 1.381(8) .
C3 H3 0.9500 .
C3 C4 1.385(8) .
C4 H4 0.9500 .
C4 C5 1.370(8) .
C5 H5 0.9500 .
C5 C6 1.404(8) .
C7 C8 1.414(7) .
C7 C12 1.383(7) .
C8 C9 1.392(8) .
C9 H9 0.9500 .
C9 C10 1.382(8) .
C10 H10 0.9500 .
C10 C11 1.384(8) .
C11 H11 0.9500 .
C11 C12 1.369(8) .
C12 H12 0.9500 .
C13 C14 1.393(8) .
C13 C18 1.374(8) .
C14 H14 0.9500 .
C14 C15 1.379(8) .
C15 H15 0.9500 .
C15 C16 1.372(9) .
C16 H16 0.9500 .
C16 C17 1.379(8) .
C17 H17 0.9500 .
C17 C18 1.376(8) .
C18 H18 0.9500 .
C19 C20 1.393(8) .
C19 C24 1.395(8) .
C20 H20 0.9500 .
C20 C21 1.381(8) .
C21 H21 0.9500 .
C21 C22 1.378(8) .
C22 H22 0.9500 .
C22 C23 1.376(8) .
C23 H23 0.9500 .
C23 C24 1.365(8) .
C24 H24 0.9500 .
C25 C26 1.394(8) .
C25 C30 1.383(9) .
C26 H26 0.9500 .
C26 C27 1.377(9) .
C27 H27 0.9500 .
C27 C28 1.365(11) .
C28 H28 0.9500 .
C28 C29 1.365(11) .
C29 H29 0.9500 .
C29 C30 1.379(9) .
C30 H30 0.9500 .
C31 C32 1.385(8) .
C31 C36 1.384(8) .
C32 H32 0.9500 .
C32 C33 1.388(8) .
C33 H33 0.9500 .
C33 C34 1.374(9) .
C34 H34 0.9500 .
C34 C35 1.383(9) .
C35 H35 0.9500 .
C35 C36 1.381(8) .
C36 H36 0.9500 .
C37 N1 1.121(16) .
C37 N1A 1.19(3) .
N1 C38 1.448(9) .
C38 H38 1.0000 .
C38 C39 1.509(12) .
C38 C43 1.514(11) .
C39 H39A 0.9900 .
C39 H39B 0.9900 .
C39 C40 1.547(11) .
C40 H40A 0.9900 .
C40 H40B 0.9900 .
C40 C41 1.482(16) .
C41 H41A 0.9900 .
C41 H41B 0.9900 .
C41 C42 1.512(17) .
C42 H42A 0.9900 .
C42 H42B 0.9900 .
C42 C43 1.515(11) .
C43 H43A 0.9900 .
C43 H43B 0.9900 .
N1A C38A 1.448(9) .
C38A H38A 1.0000 .
C38A C39A 1.509(12) .
C38A C43A 1.513(11) .
C39A H39C 0.9900 .
C39A H39D 0.9900 .
C39A C40A 1.547(11) .
C40A H40C 0.9900 .
C40A H40D 0.9900 .
C40A C41A 1.482(17) .
C41A H41C 0.9900 .
C41A H41D 0.9900 .
C41A C42A 1.512(17) .
C42A H42C 0.9900 .
C42A H42D 0.9900 .
C42A C43A 1.515(12) .
C43A H43C 0.9900 .
C43A H43D 0.9900 .
F3 C45 1.350(6) .
F4 C46 1.345(6) .
F5 C47 1.335(6) .
F6 C48 1.342(6) .
F7 C49 1.355(6) .
F8 C51 1.355(7) .
F9 C52 1.339(7) .
F10 C53 1.349(7) .
F11 C54 1.345(7) .
F12 C55 1.354(7) .
F13 C57 1.352(7) .
F14 C58 1.356(8) .
F15 C59 1.345(7) .
F16 C60 1.344(8) .
F17 C61 1.352(7) .
F18 B1 1.413(7) .
C44 C45 1.371(8) .
C44 C49 1.387(8) .
C44 B1 1.656(8) .
C45 C46 1.378(8) .
C46 C47 1.362(8) .
C47 C48 1.370(8) .
C48 C49 1.367(8) .
C50 C51 1.377(8) .
C50 C55 1.393(8) .
C50 B1 1.647(8) .
C51 C52 1.377(8) .
C52 C53 1.356(9) .
C53 C54 1.376(9) .
C54 C55 1.358(9) .
C56 C57 1.393(9) .
C56 C61 1.373(8) .
C56 B1 1.642(8) .
C57 C58 1.366(9) .
C58 C59 1.338(10) .
C59 C60 1.365(10) .
C60 C61 1.378(9) .
Cl1S C1S 1.753(9) .
Cl2S C1S 1.737(10) .
C1S H1SA 0.9900 .
C1S H1SB 0.9900 .
Cl3S C2S 1.595(15) .
Cl4S C2S 1.649(19) .
C2S H2SA 0.9900 .
C2S H2SB 0.9900 .

loop_
_geom_torsion_atom_site_label_1
_geom_torsion_atom_site_label_2
_geom_torsion_atom_site_label_3
_geom_torsion_atom_site_label_4
_geom_torsion
Pt1 P1 C6 C1 -1.2(5)
Pt1 P1 C6 C5 178.7(4)
Pt1 P1 C13 C14 -95.7(4)
Pt1 P1 C13 C18 79.7(5)
Pt1 P1 C19 C20 -154.2(4)
Pt1 P1 C19 C24 32.4(5)
Pt1 P2 C8 C7 3.3(5)
Pt1 P2 C8 C9 -178.2(4)
Pt1 P2 C25 C26 -83.2(5)
Pt1 P2 C25 C30 94.7(5)
Pt1 P2 C31 C32 -27.9(5)
Pt1 P2 C31 C36 158.6(4)
Sb1 C1 C2 C3 176.6(4)
Sb1 C1 C6 P1 2.2(6)
Sb1 C1 C6 C5 -177.7(4)
Sb1 C7 C8 P2 -2.5(6)
Sb1 C7 C8 C9 178.9(4)
Sb1 C7 C12 C11 -178.4(4)
P1 C13 C14 C15 176.1(5)
P1 C13 C18 C17 -176.3(4)
P1 C19 C20 C21 -173.0(4)
P1 C19 C24 C23 172.3(4)
P2 C8 C9 C10 -179.5(4)
P2 C25 C26 C27 178.7(5)
P2 C25 C30 C29 -179.1(6)
P2 C31 C32 C33 -172.0(4)
P2 C31 C36 C35 172.2(4)
C1 C2 C3 C4 -0.6(8)
C2 C1 C6 P1 177.4(4)
C2 C1 C6 C5 -2.4(8)
C2 C3 C4 C5 -0.1(8)
C3 C4 C5 C6 -0.5(8)
C4 C5 C6 P1 -178.1(4)
C4 C5 C6 C1 1.8(8)
C6 P1 C13 C14 28.4(5)
C6 P1 C13 C18 -156.2(4)
C6 P1 C19 C20 81.2(5)
C6 P1 C19 C24 -92.2(5)
C6 C1 C2 C3 1.8(8)
C7 C8 C9 C10 -0.9(8)
C8 P2 C25 C26 152.0(5)
C8 P2 C25 C30 -30.1(5)
C8 P2 C31 C32 97.1(5)
C8 P2 C31 C36 -76.4(5)
C8 C7 C12 C11 -2.4(8)
C8 C9 C10 C11 -0.7(8)
C9 C10 C11 C12 0.8(8)
C10 C11 C12 C7 0.7(8)
C12 C7 C8 P2 -179.0(4)
C12 C7 C8 C9 2.4(7)
C13 P1 C6 C1 -123.3(4)
C13 P1 C6 C5 56.5(5)
C13 P1 C19 C20 -30.2(5)
C13 P1 C19 C24 156.4(4)
C13 C14 C15 C16 0.5(9)
C14 C13 C18 C17 -1.0(8)
C14 C15 C16 C17 -1.4(9)
C15 C16 C17 C18 1.1(9)
C16 C17 C18 C13 0.1(9)
C18 C13 C14 C15 0.7(9)
C19 P1 C6 C1 122.5(5)
C19 P1 C6 C5 -57.6(5)
C19 P1 C13 C14 139.3(4)
C19 P1 C13 C18 -45.4(5)
C19 C20 C21 C22 1.3(9)
C20 C19 C24 C23 -1.4(8)
C20 C21 C22 C23 -2.0(9)
C21 C22 C23 C24 1.0(9)
C22 C23 C24 C19 0.7(8)
C24 C19 C20 C21 0.4(8)
C25 P2 C8 C7 126.8(4)
C25 P2 C8 C9 -54.7(5)
C25 P2 C31 C32 -152.7(4)
C25 P2 C31 C36 33.7(5)
C25 C26 C27 C28 0.5(11)
C26 C25 C30 C29 -1.1(10)
C26 C27 C28 C29 -1.6(12)
C27 C28 C29 C30 1.3(12)
C28 C29 C30 C25 0.0(12)
C30 C25 C26 C27 0.8(9)
C31 P2 C8 C7 -121.0(4)
C31 P2 C8 C9 57.5(5)
C31 P2 C25 C26 42.1(6)
C31 P2 C25 C30 -139.9(5)
C31 C32 C33 C34 0.3(9)
C32 C31 C36 C35 -1.2(8)
C32 C33 C34 C35 -2.7(9)
C33 C34 C35 C36 3.1(9)
C34 C35 C36 C31 -1.1(9)
C36 C31 C32 C33 1.7(8)
N1 C38 C39 C40 179.2(18)
N1 C38 C43 C42 -178.5(18)
C38 C39 C40 C41 54.6(15)
C39 C38 C43 C42 60.3(14)
C39 C40 C41 C42 -53.3(15)
C40 C41 C42 C43 55.0(13)
C41 C42 C43 C38 -56.7(13)
C43 C38 C39 C40 -58.9(14)
N1A C38A C39A C40A -179(3)
N1A C38A C43A C42A -176(3)
C38A C39A C40A C41A 54(2)
C39A C38A C43A C42A 61(2)
C39A C40A C41A C42A -56(2)
C40A C41A C42A C43A 57(2)
C41A C42A C43A C38A -59(2)
C43A C38A C39A C40A -57(2)
F3 C45 C46 F4 2.7(8)
F3 C45 C46 C47 -178.1(5)
F4 C46 C47 F5 -0.4(9)
F4 C46 C47 C48 179.4(5)
F5 C47 C48 F6 0.2(8)
F5 C47 C48 C49 179.6(5)
F6 C48 C49 F7 -2.4(8)
F6 C48 C49 C44 179.2(5)
F8 C51 C52 F9 -1.5(9)
F8 C51 C52 C53 178.3(6)
F9 C52 C53 F10 1.9(10)
F9 C52 C53 C54 179.4(6)
F10 C53 C54 F11 -1.4(9)
F10 C53 C54 C55 178.2(6)
F11 C54 C55 F12 0.2(9)
F11 C54 C55 C50 178.3(6)
F13 C57 C58 F14 0.0(9)
F13 C57 C58 C59 179.8(6)
F14 C58 C59 F15 -0.6(9)
F14 C58 C59 C60 177.8(6)
F15 C59 C60 F16 -1.2(9)
F15 C59 C60 C61 180.0(6)
F16 C60 C61 F17 3.7(9)
F16 C60 C61 C56 -178.7(6)
C44 C45 C46 F4 -178.9(5)
C44 C45 C46 C47 0.3(10)
C45 C44 C49 F7 -177.6(5)
C45 C44 C49 C48 0.7(9)
C45 C44 B1 F18 -33.3(7)
C45 C44 B1 C50 85.7(6)
C45 C44 B1 C56 -151.6(5)
C45 C46 C47 F5 -179.7(5)
C45 C46 C47 C48 0.2(9)
C46 C47 C48 F6 -179.7(5)
C46 C47 C48 C49 -0.2(9)
C47 C48 C49 F7 178.1(5)
C47 C48 C49 C44 -0.3(9)
C49 C44 C45 F3 177.6(5)
C49 C44 C45 C46 -0.8(9)
C49 C44 B1 F18 147.8(5)
C49 C44 B1 C50 -93.2(7)
C49 C44 B1 C56 29.4(8)
C50 C51 C52 F9 -179.2(6)
C50 C51 C52 C53 0.6(10)
C51 C50 C55 F12 179.5(5)
C51 C50 C55 C54 1.5(9)
C51 C50 B1 F18 131.6(6)
C51 C50 B1 C44 12.4(8)
C51 C50 B1 C56 -110.7(6)
C51 C52 C53 F10 -177.9(6)
C51 C52 C53 C54 -0.4(10)
C52 C53 C54 F11 -178.9(6)
C52 C53 C54 C55 0.7(10)
C53 C54 C55 F12 -179.4(5)
C53 C54 C55 C50 -1.4(10)
C55 C50 C51 F8 -178.7(5)
C55 C50 C51 C52 -1.1(9)
C55 C50 B1 F18 -50.4(7)
C55 C50 B1 C44 -169.6(5)
C55 C50 B1 C56 67.4(7)
C56 C57 C58 F14 -179.0(5)
C56 C57 C58 C59 0.9(10)
C57 C56 C61 F17 176.2(5)
C57 C56 C61 C60 -1.3(8)
C57 C56 B1 F18 147.5(5)
C57 C56 B1 C44 -93.8(7)
C57 C56 B1 C50 29.6(8)
C57 C58 C59 F15 179.6(6)
C57 C58 C59 C60 -2.1(10)
C58 C59 C60 F16 -179.6(6)
C58 C59 C60 C61 1.6(10)
C59 C60 C61 F17 -177.4(5)
C59 C60 C61 C56 0.2(10)
C61 C56 C57 F13 -178.1(5)
C61 C56 C57 C58 0.8(9)
C61 C56 B1 F18 -33.3(7)
C61 C56 B1 C44 85.4(7)
C61 C56 B1 C50 -151.2(5)
B1 C44 C45 F3 -1.5(8)
B1 C44 C45 C46 -179.8(6)
B1 C44 C49 F7 1.4(9)
B1 C44 C49 C48 179.7(5)
B1 C50 C51 F8 -0.6(9)
B1 C50 C51 C52 177.0(6)
B1 C50 C55 F12 1.2(8)
B1 C50 C55 C54 -176.8(6)
B1 C56 C57 F13 1.1(9)
B1 C56 C57 C58 -180.0(6)
B1 C56 C61 F17 -3.0(8)
B1 C56 C61 C60 179.5(6)
